data_1573180
loop_
_publ_author_name
'L\"uckert, Paula L.'
'Gilmer, Jannik'
'Virovets, Alexander'
'Lerner, Hans-Wolfram'
'Wagner, Matthias'

_publ_section_title
;
 Donor-free 9,10-dihydro-9,10-dialuminaanthracenes
;
_journal_name_full 'Chemical Science'
_journal_paper_doi 10.1039/D4SC06940D
_journal_year 2024
_chemical_formula_moiety 'C38 H42 Al4 K N4 O, C8 H16 K O2'
_chemical_formula_sum 'C23 H29 Al2 K N2 O1.5'
_chemical_formula_weight 450.54
_space_group_crystal_system triclinic
_space_group_IT_number 2
_space_group_name_Hall '-P 1'
_space_group_name_H-M_alt 'P -1'
_atom_sites_solution_hydrogens geom
_atom_sites_solution_primary dual
_atom_sites_solution_secondary difmap
_audit_creation_method SHELXL-2019/3
_audit_update_record
;
2024-09-22 deposited with the CCDC.	2024-11-18 downloaded from the CCDC.
;
_cell_angle_alpha 90.030(9)
_cell_angle_beta 91.767(9)
_cell_angle_gamma 109.036(9)
_cell_formula_units_Z 4
_cell_length_a 10.9074(12)
_cell_length_b 12.1287(12)
_cell_length_c 20.097(2)
_cell_measurement_reflns_used 2581
_cell_measurement_temperature 173(2)
_cell_measurement_theta_max 26.7700
_cell_measurement_theta_min 3.1980
_cell_volume 2511.9(5)
_computing_cell_refinement 'CrysAlisPro 1.171.42.43a (Rigaku OD, 2022)'
_computing_data_collection 'X-Area (Stoe & Cie, 2001)'
_computing_data_reduction 'CrysAlisPro 1.171.42.43a (Rigaku OD, 2022)'
_computing_structure_refinement 'SHELXL-2019/2 (Sheldrick, 2019)'
_computing_structure_solution 'SHELXT (G. M. Sheldrick, 2015)'
_diffrn_ambient_temperature 173(2)
_diffrn_detector 'image plate'
_diffrn_detector_area_resol_mean 6.67
_diffrn_detector_type 'STOE image plate (34 cm diameter)'
_diffrn_measured_fraction_theta_full 0.987
_diffrn_measured_fraction_theta_max 0.986
_diffrn_measurement_device '2-circle goniometer'
_diffrn_measurement_device_type 'STOE IPDS II two-circle-diffractometer'
_diffrn_measurement_method \w
_diffrn_radiation_monochromator mirror
_diffrn_radiation_type MoK\a
_diffrn_radiation_wavelength 0.71073
_diffrn_reflns_av_R_equivalents 0.2042
_diffrn_reflns_av_unetI/netI 0.1372
_diffrn_reflns_Laue_measured_fraction_full 0.987
_diffrn_reflns_Laue_measured_fraction_max 0.986
_diffrn_reflns_limit_h_max 13
_diffrn_reflns_limit_h_min -13
_diffrn_reflns_limit_k_max 14
_diffrn_reflns_limit_k_min -14
_diffrn_reflns_limit_l_max 24
_diffrn_reflns_limit_l_min -24
_diffrn_reflns_number 9521
_diffrn_reflns_point_group_measured_fraction_full 0.987
_diffrn_reflns_point_group_measured_fraction_max 0.986
_diffrn_reflns_theta_full 25.242
_diffrn_reflns_theta_max 25.681
_diffrn_reflns_theta_min 2.389
_diffrn_source 'Genix 3D I\mS microfocus X-ray source'
_exptl_absorpt_coefficient_mu 0.299
_exptl_absorpt_correction_T_max 1.00000
_exptl_absorpt_correction_T_min 0.17122
_exptl_absorpt_correction_type multi-scan
_exptl_absorpt_process_details
;
CrysAlisPro 1.171.42.43a (Rigaku Oxford Diffraction, 2022)
Empirical absorption correction using spherical harmonics,
implemented in SCALE3 ABSPACK scaling algorithm.
;
_exptl_crystal_colour colourless
_exptl_crystal_density_diffrn 1.191
_exptl_crystal_description block
_exptl_crystal_F_000 952
_exptl_crystal_size_max 0.250
_exptl_crystal_size_mid 0.150
_exptl_crystal_size_min 0.150
_refine_diff_density_max 0.609
_refine_diff_density_min -0.743
_refine_diff_density_rms 0.137
_refine_ls_extinction_method none
_refine_ls_goodness_of_fit_ref 1.109
_refine_ls_hydrogen_treatment constr
_refine_ls_matrix_type full
_refine_ls_number_parameters 537
_refine_ls_number_reflns 9521
_refine_ls_number_restraints 34
_refine_ls_restrained_S_all 1.109
_refine_ls_R_factor_all 0.1567
_refine_ls_R_factor_gt 0.1057
_refine_ls_shift/su_max 0.000
_refine_ls_shift/su_mean 0.000
_refine_ls_structure_factor_coef Fsqd
_refine_ls_weighting_details 'w=1/[\s^2^(Fo^2^)+(0.1985P)^2^+3.2515P] where P=(Fo^2^+2Fc^2^)/3'
_refine_ls_weighting_scheme calc
_refine_ls_wR_factor_gt 0.3841
_refine_ls_wR_factor_ref 0.3937
_reflns_Friedel_coverage 0.000
_reflns_number_gt 4260
_reflns_number_total 9521
_reflns_threshold_expression 'I > 2\s(I)'
_twin_special_details
;
Component 2 rotated by -179.9387\% 
around [-0.00 -0.00 1.00] (reciprocal) or [0.06 0.02 1.00] (direct)
;
_cod_data_source_file d4sc06940d3.cif
_cod_data_source_block K1mu-pz_wa3541
_cod_original_cell_volume 2512.0(5)
_cod_original_formula_sum 'C23 H29 Al2 K N2 O1.50'
_cod_database_code 1573180
_shelx_shelxl_version_number 2019/3
_shelx_space_group_comment
;
The symmetry employed for this shelxl refinement is uniquely defined
by the following loop, which should always be used as a source of
symmetry information in preference to the above space-group names.
They are only intended as comments.
;
_shelx_estimated_absorpt_t_min 0.929
_shelx_estimated_absorpt_t_max 0.957
_oxdiff_twin_integration_method simultaneous

loop_
_space_group_symop_operation_xyz
'x, y, z'
'-x, -y, -z'

loop_
_atom_site_label
_atom_site_type_symbol
_atom_site_fract_x
_atom_site_fract_y
_atom_site_fract_z
_atom_site_U_iso_or_equiv
_atom_site_adp_type
_atom_site_occupancy
_atom_site_site_symmetry_order
_atom_site_calc_flag
_atom_site_refinement_flags_posn
_atom_site_refinement_flags_adp
_atom_site_refinement_flags_occupancy
_atom_site_disorder_assembly
_atom_site_disorder_group
K1 K 0.5146(7) 0.7549(5) 0.17665(14) 0.0967(13) Uani 1 1 d . . . . .
K2 K 1.0121(4) 1.2534(4) 0.31511(13) 0.0637(8) Uani 1 1 d . . . . .
Al1 Al 0.1878(4) 0.6382(4) 0.2876(2) 0.0432(11) Uani 1 1 d . . . . .
Al2 Al 0.1440(5) 0.4986(4) 0.1492(2) 0.0461(11) Uani 1 1 d . . . . .
N1 N 0.1882(11) 0.7246(10) 0.2030(6) 0.041(3) Uani 1 1 d . U . . .
N2 N 0.1711(12) 0.6653(11) 0.1444(6) 0.048(3) Uani 1 1 d . . . . .
C1 C 0.2098(16) 0.7433(14) 0.3644(8) 0.057(4) Uani 1 1 d . . . . .
H1A H 0.168217 0.802017 0.354228 0.086 Uiso 1 1 calc R U . . .
H1B H 0.302565 0.782119 0.374189 0.086 Uiso 1 1 calc R U . . .
H1C H 0.169760 0.698306 0.403094 0.086 Uiso 1 1 calc R U . . .
C2 C 0.1206(19) 0.4302(18) 0.0583(10) 0.080(6) Uani 1 1 d . . . . .
H2A H 0.031373 0.377243 0.051798 0.120 Uiso 1 1 calc R U . . .
H2B H 0.181234 0.386723 0.052666 0.120 Uiso 1 1 calc R U . . .
H2C H 0.137520 0.492662 0.025484 0.120 Uiso 1 1 calc R U . . .
C11 C 0.3265(15) 0.5692(13) 0.2648(8) 0.048(4) Uani 1 1 d . . . . .
C12 C 0.3060(14) 0.5093(13) 0.1998(8) 0.046(4) Uani 1 1 d . . . . .
C13 C 0.4027(14) 0.4666(15) 0.1803(11) 0.069(5) Uani 1 1 d . . . . .
H13 H 0.393731 0.426301 0.138940 0.082 Uiso 1 1 calc R U . . .
C14 C 0.5191(14) 0.4828(14) 0.2230(11) 0.062(5) Uani 1 1 d . . . . .
H14 H 0.583164 0.450855 0.209388 0.074 Uiso 1 1 calc R U . . .
C15 C 0.5365(16) 0.5412(15) 0.2802(10) 0.065(5) Uani 1 1 d . . . . .
H15 H 0.613980 0.554142 0.306437 0.077 Uiso 1 1 calc R U . . .
C16 C 0.4399(13) 0.5830(12) 0.3011(9) 0.051(4) Uani 1 1 d . . . . .
H16 H 0.452551 0.623309 0.342626 0.061 Uiso 1 1 calc R U . . .
C21 C -0.0002(13) 0.4494(13) 0.2148(8) 0.043(4) Uani 1 1 d . . . . .
C22 C 0.0205(14) 0.5091(12) 0.2742(7) 0.040(3) Uani 1 1 d . . . . .
C23 C -0.0822(13) 0.4839(11) 0.3181(9) 0.047(4) Uani 1 1 d . . . . .
H23 H -0.069795 0.527629 0.358426 0.057 Uiso 1 1 calc R U . . .
C24 C -0.1992(15) 0.3996(14) 0.3057(8) 0.053(4) Uani 1 1 d . . . . .
H24 H -0.266555 0.385983 0.336692 0.063 Uiso 1 1 calc R U . . .
C25 C -0.2191(15) 0.3325(16) 0.2461(10) 0.062(5) Uani 1 1 d . . . . .
H25 H -0.298256 0.270953 0.237580 0.075 Uiso 1 1 calc R U . . .
C26 C -0.1218(16) 0.3579(13) 0.2007(10) 0.055(5) Uani 1 1 d . . . . .
H26 H -0.134646 0.315076 0.160058 0.066 Uiso 1 1 calc R U . . .
C31 C 0.1914(15) 0.8402(13) 0.1915(8) 0.048(4) Uani 1 1 d . . . . .
H31 H 0.199918 0.899208 0.224113 0.057 Uiso 1 1 calc R U . . .
C32 C 0.1796(15) 0.8505(14) 0.1224(10) 0.053(4) Uani 1 1 d . . . . .
H32 H 0.179233 0.918109 0.098651 0.064 Uiso 1 1 calc R U . . .
C33 C 0.1686(17) 0.7426(15) 0.0959(9) 0.057(5) Uani 1 1 d . . . . .
H33 H 0.160396 0.724611 0.049611 0.069 Uiso 1 1 calc R U . . .
Al3 Al 0.8519(4) 0.8732(4) 0.2869(2) 0.0451(11) Uani 1 1 d . . . . .
Al4 Al 0.8806(4) 1.0129(4) 0.1512(3) 0.0491(12) Uani 1 1 d . . . . .
N4 N 0.8543(11) 0.8436(11) 0.1455(7) 0.044(3) Uani 1 1 d . . . . .
N43 N 0.8445(12) 0.7833(10) 0.2072(6) 0.046(3) Uani 1 1 d . . . . .
C3 C 0.8372(16) 0.7658(14) 0.3633(9) 0.062(4) Uani 1 1 d . . . . .
H3A H 0.761098 0.763087 0.388782 0.094 Uiso 1 1 calc R U . . .
H3B H 0.915453 0.793952 0.392113 0.094 Uiso 1 1 calc R U . . .
H3C H 0.827683 0.687371 0.346618 0.094 Uiso 1 1 calc R U . . .
C4 C 0.8929(19) 1.0757(17) 0.0594(8) 0.070(5) Uani 1 1 d . . . . .
H4A H 0.955698 1.050596 0.034946 0.105 Uiso 1 1 calc R U . . .
H4B H 0.921351 1.161139 0.061457 0.105 Uiso 1 1 calc R U . . .
H4C H 0.807650 1.046441 0.036463 0.105 Uiso 1 1 calc R U . . .
C41 C 0.7064(13) 0.9363(13) 0.2638(8) 0.046(4) Uani 1 1 d . . . . .
C42 C 0.7224(14) 1.0002(13) 0.2030(8) 0.050(4) Uani 1 1 d . . . . .
C43 C 0.6235(14) 1.0450(12) 0.1820(7) 0.044(4) Uani 1 1 d . . . . .
H43 H 0.630971 1.084585 0.140817 0.053 Uiso 1 1 calc R U . . .
C44 C 0.5167(16) 1.0328(15) 0.2195(10) 0.061(5) Uani 1 1 d . . . . .
H44 H 0.452117 1.064980 0.204835 0.073 Uiso 1 1 calc R U . . .
C45 C 0.5046(13) 0.9739(13) 0.2782(10) 0.058(5) Uani 1 1 d . . . . .
H45 H 0.431165 0.966413 0.304335 0.070 Uiso 1 1 calc R U . . .
C46 C 0.5971(15) 0.9242(14) 0.3010(9) 0.060(4) Uani 1 1 d . . . . .
H46 H 0.585435 0.882556 0.341625 0.072 Uiso 1 1 calc R U . . .
C51 C 1.0233(14) 1.0023(15) 0.2737(9) 0.053(4) Uani 1 1 d . . . . .
C52 C 1.0358(14) 1.0642(12) 0.2102(9) 0.045(4) Uani 1 1 d . . . . .
C53 C 1.1541(16) 1.1507(15) 0.2042(11) 0.065(5) Uani 1 1 d . . . . .
H53 H 1.168454 1.193229 0.163918 0.078 Uiso 1 1 calc R U . . .
C54 C 1.2544(16) 1.1806(15) 0.2527(10) 0.061(5) Uani 1 1 d . . . . .
H54 H 1.333256 1.240541 0.243682 0.073 Uiso 1 1 calc R U . . .
C55 C 1.2418(13) 1.1254(12) 0.3129(10) 0.060(5) Uani 1 1 d . . . . .
H55 H 1.310262 1.147877 0.345705 0.072 Uiso 1 1 calc R U . . .
C56 C 1.1265(14) 1.0356(13) 0.3253(8) 0.051(4) Uani 1 1 d . . . . .
H56 H 1.115397 0.996579 0.366823 0.061 Uiso 1 1 calc R U . . .
C61 C 0.8335(13) 0.6763(12) 0.1886(8) 0.042(4) Uani 1 1 d . . . . .
H61 H 0.825972 0.614950 0.219209 0.051 Uiso 1 1 calc R U . . .
C62 C 0.8341(16) 0.6617(14) 0.1216(8) 0.051(4) Uani 1 1 d . . . . .
H62 H 0.825536 0.592014 0.097462 0.061 Uiso 1 1 calc R U . . .
C63 C 0.8498(17) 0.7704(16) 0.0968(8) 0.061(5) Uani 1 1 d . . . . .
H63 H 0.856490 0.789886 0.050953 0.073 Uiso 1 1 calc R U . . .
O1 O 1.1568(13) 1.3437(15) 0.4231(7) 0.096(5) Uani 1 1 d . . . . .
C11T C 1.295(2) 1.375(2) 0.4400(14) 0.108(8) Uani 1 1 d . . . . .
H11A H 1.347239 1.388561 0.399521 0.129 Uiso 1 1 calc R U . . .
H11B H 1.313722 1.312990 0.466598 0.129 Uiso 1 1 calc R U . . .
C12T C 1.321(3) 1.486(3) 0.4806(15) 0.138(11) Uani 1 1 d . . . . .
H12A H 1.382087 1.487041 0.518444 0.165 Uiso 1 1 calc R U . . .
H12B H 1.361957 1.554565 0.452514 0.165 Uiso 1 1 calc R U . . .
C13T C 1.206(3) 1.491(2) 0.5039(15) 0.137(11) Uani 1 1 d . . . . .
H13A H 1.196551 1.567982 0.493413 0.165 Uiso 1 1 calc R U . . .
H13B H 1.204232 1.481577 0.552815 0.165 Uiso 1 1 calc R U . . .
C14T C 1.101(2) 1.396(2) 0.4708(13) 0.110(8) Uani 1 1 d . . . . .
H14A H 1.055047 1.338187 0.503976 0.132 Uiso 1 1 calc R U . . .
H14B H 1.036802 1.428044 0.448907 0.132 Uiso 1 1 calc R U . . .
O2 O 0.8537(13) 1.1590(14) 0.4185(8) 0.099(5) Uani 1 1 d . . . . .
C21T C 0.896(2) 1.086(2) 0.4650(15) 0.119(9) Uani 1 1 d . . . . .
H21A H 0.959536 1.054951 0.444396 0.143 Uiso 1 1 calc R U . . .
H21B H 0.937238 1.131272 0.505577 0.143 Uiso 1 1 calc R U . . .
C22T C 0.780(3) 0.993(3) 0.4810(14) 0.123(9) Uani 1 1 d . . . . .
H22A H 0.786420 0.964142 0.526583 0.148 Uiso 1 1 calc R U . . .
H22B H 0.761660 0.927511 0.448785 0.148 Uiso 1 1 calc R U . . .
C23T C 0.679(2) 1.055(2) 0.4752(12) 0.114(9) Uani 1 1 d . . . . .
H23A H 0.594928 0.999991 0.458193 0.137 Uiso 1 1 calc R U . . .
H23B H 0.665225 1.084285 0.519447 0.137 Uiso 1 1 calc R U . . .
C24T C 0.725(2) 1.153(2) 0.4291(13) 0.099(7) Uani 1 1 d . . . . .
H24A H 0.672864 1.137642 0.386898 0.119 Uiso 1 1 calc R U . . .
H24B H 0.721693 1.226457 0.449292 0.119 Uiso 1 1 calc R U . . .
O3 O 0.502(2) 0.7554(17) 0.0469(5) 0.104(4) Uani 1 1 d D . . . .
C31T C 0.534(4) 0.843(2) -0.0027(15) 0.169(12) Uani 1 1 d D U . . .
H31A H 0.617629 0.904577 0.008424 0.203 Uiso 1 1 calc R U . . .
H31B H 0.465253 0.878975 -0.008890 0.203 Uiso 1 1 calc R U . . .
C32T C 0.544(3) 0.774(3) -0.0633(13) 0.170(11) Uani 1 1 d D U . . .
H32A H 0.530894 0.812179 -0.105103 0.205 Uiso 1 1 calc R U . . .
H32B H 0.628000 0.758793 -0.063951 0.205 Uiso 1 1 calc R U . . .
C33T C 0.433(4) 0.664(4) -0.051(2) 0.25(2) Uani 1 1 d D U . . .
H33A H 0.348349 0.677740 -0.048361 0.297 Uiso 1 1 calc R U . . .
H33B H 0.426394 0.600851 -0.083648 0.297 Uiso 1 1 calc R U . . .
C34T C 0.490(4) 0.648(3) 0.0152(18) 0.202(17) Uani 1 1 d D U . . .
H34A H 0.431437 0.580667 0.039164 0.243 Uiso 1 1 calc R U . . .
H34B H 0.575559 0.636393 0.010929 0.243 Uiso 1 1 calc R U . . .

loop_
_atom_site_aniso_label
_atom_site_aniso_U_11
_atom_site_aniso_U_22
_atom_site_aniso_U_33
_atom_site_aniso_U_23
_atom_site_aniso_U_13
_atom_site_aniso_U_12
K1 0.145(3) 0.0461(16) 0.0573(16) -0.004(3) 0.007(3) -0.0264(18)
K2 0.090(2) 0.0540(16) 0.0660(16) 0.006(2) -0.001(2) 0.0498(16)
Al1 0.053(3) 0.030(2) 0.048(3) 0.001(2) -0.002(2) 0.016(2)
Al2 0.062(3) 0.038(3) 0.042(3) -0.005(2) -0.006(2) 0.022(2)
N1 0.043(5) 0.034(6) 0.049(6) 0.016(5) -0.003(5) 0.015(5)
N2 0.058(7) 0.046(8) 0.041(7) -0.009(6) -0.008(6) 0.017(7)
C1 0.078(11) 0.044(9) 0.047(9) -0.005(7) -0.001(8) 0.016(8)
C2 0.088(14) 0.061(13) 0.083(15) -0.028(12) -0.010(11) 0.012(11)
C11 0.061(10) 0.034(9) 0.042(9) -0.001(7) 0.001(7) 0.007(8)
C12 0.051(9) 0.030(8) 0.067(11) 0.004(7) 0.009(7) 0.025(7)
C13 0.038(8) 0.040(9) 0.121(16) 0.002(10) -0.002(9) 0.003(8)
C14 0.032(8) 0.038(9) 0.117(16) 0.024(10) 0.012(9) 0.014(7)
C15 0.065(11) 0.052(11) 0.082(12) -0.016(10) -0.025(9) 0.029(9)
C16 0.042(8) 0.027(8) 0.083(12) 0.010(8) -0.008(8) 0.013(7)
C21 0.044(8) 0.041(9) 0.046(8) -0.005(7) -0.009(6) 0.017(7)
C22 0.061(8) 0.026(7) 0.040(8) 0.006(6) 0.006(7) 0.024(7)
C23 0.048(8) 0.019(7) 0.072(10) -0.001(7) 0.012(7) 0.008(6)
C24 0.058(9) 0.048(9) 0.066(11) 0.016(8) 0.013(8) 0.036(8)
C25 0.043(9) 0.052(11) 0.097(15) 0.005(10) -0.003(9) 0.023(9)
C26 0.073(11) 0.027(8) 0.078(13) -0.003(8) -0.014(9) 0.034(8)
C31 0.052(9) 0.027(8) 0.069(12) -0.001(7) -0.007(8) 0.022(7)
C32 0.059(10) 0.027(8) 0.080(13) 0.005(8) 0.010(9) 0.022(8)
C33 0.072(11) 0.044(10) 0.062(11) 0.028(8) 0.018(9) 0.025(8)
Al3 0.054(3) 0.030(2) 0.053(3) 0.003(2) 0.000(2) 0.017(2)
Al4 0.054(3) 0.028(2) 0.064(3) 0.009(2) 0.003(2) 0.012(2)
N4 0.047(6) 0.037(7) 0.054(8) -0.012(6) -0.006(6) 0.021(6)
N43 0.055(7) 0.034(7) 0.053(7) 0.013(6) -0.005(6) 0.022(6)
C3 0.075(11) 0.038(9) 0.075(12) 0.001(8) -0.013(9) 0.022(8)
C4 0.100(14) 0.069(13) 0.047(10) 0.009(10) -0.001(10) 0.037(11)
C41 0.047(8) 0.036(9) 0.053(10) -0.006(7) 0.001(7) 0.013(7)
C42 0.049(9) 0.038(9) 0.056(10) 0.005(8) 0.001(7) 0.004(7)
C43 0.070(10) 0.031(8) 0.041(8) 0.011(6) -0.008(7) 0.031(8)
C44 0.054(10) 0.052(11) 0.085(12) 0.022(10) 0.008(9) 0.028(8)
C45 0.032(7) 0.034(9) 0.105(14) -0.009(9) -0.003(8) 0.005(7)
C46 0.064(10) 0.039(9) 0.069(12) 0.003(9) 0.003(9) 0.006(8)
C51 0.046(8) 0.044(9) 0.082(12) -0.009(9) -0.005(8) 0.033(8)
C52 0.057(9) 0.018(7) 0.069(10) -0.001(7) -0.001(8) 0.024(7)
C53 0.057(10) 0.040(10) 0.089(15) -0.001(10) 0.025(10) 0.003(8)
C54 0.056(10) 0.035(10) 0.080(12) -0.002(9) 0.011(9) -0.002(8)
C55 0.038(7) 0.022(7) 0.123(16) -0.011(9) -0.014(9) 0.013(6)
C56 0.073(10) 0.046(9) 0.050(9) -0.003(7) 0.017(8) 0.041(9)
C61 0.045(8) 0.025(8) 0.056(10) 0.004(7) 0.004(7) 0.009(7)
C62 0.067(10) 0.033(9) 0.054(10) -0.005(7) 0.000(8) 0.019(8)
C63 0.072(11) 0.058(11) 0.045(10) 0.006(9) 0.016(8) 0.010(9)
O1 0.084(9) 0.128(13) 0.082(9) -0.028(9) -0.011(7) 0.046(8)
C11T 0.094(15) 0.077(15) 0.15(2) 0.011(15) 0.029(15) 0.023(12)
C12T 0.14(2) 0.13(2) 0.13(2) -0.043(19) 0.014(18) 0.015(19)
C13T 0.15(2) 0.092(19) 0.14(2) -0.025(17) 0.06(2) 0.001(17)
C14T 0.14(2) 0.102(19) 0.104(17) -0.025(14) -0.020(14) 0.063(16)
O2 0.080(9) 0.106(12) 0.115(11) 0.036(9) -0.001(8) 0.037(8)
C21T 0.109(18) 0.099(18) 0.15(2) 0.041(17) -0.004(16) 0.042(15)
C22T 0.19(3) 0.11(2) 0.093(17) -0.003(15) 0.012(17) 0.07(2)
C23T 0.109(17) 0.12(2) 0.098(16) -0.049(15) 0.034(14) 0.016(16)
C24T 0.075(13) 0.099(17) 0.119(18) -0.040(15) 0.016(12) 0.022(12)
O3 0.163(11) 0.067(7) 0.069(6) 0.007(10) -0.019(12) 0.020(7)
C31T 0.22(2) 0.123(17) 0.20(2) -0.007(15) -0.012(16) 0.099(16)
C32T 0.20(2) 0.179(19) 0.132(15) 0.037(16) 0.040(15) 0.054(16)
C33T 0.23(3) 0.26(3) 0.23(3) -0.018(19) -0.011(18) 0.059(18)
C34T 0.23(2) 0.18(2) 0.19(2) -0.030(17) 0.011(17) 0.067(17)

loop_
_atom_type_symbol
_atom_type_description
_atom_type_scat_dispersion_real
_atom_type_scat_dispersion_imag
_atom_type_scat_source
C C 0.0033 0.0016 'International Tables Vol C Tables 4.2.6.8 and 6.1.1.4'
H H 0.0000 0.0000 'International Tables Vol C Tables 4.2.6.8 and 6.1.1.4'
Al Al 0.0645 0.0514 'International Tables Vol C Tables 4.2.6.8 and 6.1.1.4'
K K 0.2009 0.2494 'International Tables Vol C Tables 4.2.6.8 and 6.1.1.4'
N N 0.0061 0.0033 'International Tables Vol C Tables 4.2.6.8 and 6.1.1.4'
O O 0.0106 0.0060 'International Tables Vol C Tables 4.2.6.8 and 6.1.1.4'

loop_
_geom_angle_atom_site_label_1
_geom_angle_atom_site_label_2
_geom_angle_atom_site_label_3
_geom_angle
_geom_angle_site_symmetry_1
_geom_angle_site_symmetry_3
_geom_angle_publ_flag
O3 K1 C41 125.6(6) . . ?
O3 K1 C11 124.7(5) . . ?
C41 K1 C11 109.6(3) . . ?
O3 K1 C42 99.6(5) . . ?
C41 K1 C42 26.9(4) . . ?
C11 K1 C42 134.8(4) . . ?
O3 K1 C12 98.6(5) . . ?
C41 K1 C12 135.4(4) . . ?
C11 K1 C12 27.2(4) . . ?
C42 K1 C12 161.8(3) . . ?
O3 K1 C46 141.8(6) . . ?
C41 K1 C46 26.0(4) . . ?
C11 K1 C46 89.4(4) . . ?
C42 K1 C46 45.7(4) . . ?
C12 K1 C46 116.6(4) . . ?
O3 K1 C16 141.8(6) . . ?
C41 K1 C16 90.1(4) . . ?
C11 K1 C16 25.2(4) . . ?
C42 K1 C16 117.0(4) . . ?
C12 K1 C16 45.5(4) . . ?
C46 K1 C16 76.3(3) . . ?
O3 K1 C13 92.0(6) . . ?
C41 K1 C13 133.0(5) . . ?
C11 K1 C13 44.3(5) . . ?
C42 K1 C13 154.5(5) . . ?
C12 K1 C13 24.6(4) . . ?
C46 K1 C13 126.2(5) . . ?
C16 K1 C13 50.1(5) . . ?
O3 K1 C43 91.1(5) . . ?
C41 K1 C43 44.9(4) . . ?
C11 K1 C43 132.7(4) . . ?
C42 K1 C43 25.0(4) . . ?
C12 K1 C43 153.6(5) . . ?
C46 K1 C43 50.7(4) . . ?
C16 K1 C43 126.7(4) . . ?
C13 K1 C43 176.8(4) . . ?
O3 K1 C45 125.9(6) . . ?
C41 K1 C45 43.9(4) . . ?
C11 K1 C45 91.7(4) . . ?
C42 K1 C45 50.5(4) . . ?
C12 K1 C45 116.2(4) . . ?
C46 K1 C45 24.4(4) . . ?
C16 K1 C45 88.2(5) . . ?
C13 K1 C45 135.6(5) . . ?
C43 K1 C45 41.3(4) . . ?
O3 K1 C15 129.0(6) . . ?
C41 K1 C15 90.6(4) . . ?
C11 K1 C15 43.7(4) . . ?
C42 K1 C15 115.3(4) . . ?
C12 K1 C15 51.8(4) . . ?
C46 K1 C15 86.7(5) . . ?
C16 K1 C15 24.0(4) . . ?
C13 K1 C15 42.6(5) . . ?
C43 K1 C15 134.9(4) . . ?
C45 K1 C15 105.0(3) . . ?
O3 K1 C14 106.8(6) . . ?
C41 K1 C14 109.0(5) . . ?
C11 K1 C14 50.0(4) . . ?
C42 K1 C14 129.7(5) . . ?
C12 K1 C14 43.9(4) . . ?
C46 K1 C14 108.8(5) . . ?
C16 K1 C14 40.9(5) . . ?
C13 K1 C14 25.0(4) . . ?
C43 K1 C14 153.6(4) . . ?
C45 K1 C14 127.1(5) . . ?
C15 K1 C14 22.3(4) . . ?
O1 K2 O2 76.2(4) . . ?
O1 K2 C21 111.4(5) . 1_665 ?
O2 K2 C21 129.4(4) . 1_665 ?
O1 K2 C26 133.8(5) . 1_665 ?
O2 K2 C26 114.2(5) . 1_665 ?
C21 K2 C26 26.4(4) 1_665 1_665 ?
O1 K2 C22 88.9(5) . 1_665 ?
O2 K2 C22 115.0(4) . 1_665 ?
C21 K2 C22 25.0(4) 1_665 1_665 ?
C26 K2 C22 45.2(4) 1_665 1_665 ?
O1 K2 C52 130.4(4) . . ?
O2 K2 C52 113.7(5) . . ?
C21 K2 C52 98.8(3) 1_665 . ?
C26 K2 C52 88.4(4) 1_665 . ?
C22 K2 C52 123.0(4) 1_665 . ?
O1 K2 C51 113.5(5) . . ?
O2 K2 C51 91.1(5) . . ?
C21 K2 C51 125.2(4) 1_665 . ?
C26 K2 C51 111.2(4) 1_665 . ?
C22 K2 C51 149.6(3) 1_665 . ?
C52 K2 C51 26.6(4) . . ?
O1 K2 C53 115.3(5) . . ?
O2 K2 C53 134.6(5) . . ?
C21 K2 C53 89.1(5) 1_665 . ?
C26 K2 C53 89.7(4) 1_665 . ?
C22 K2 C53 109.2(4) 1_665 . ?
C52 K2 C53 24.8(4) . . ?
C51 K2 C53 43.5(5) . . ?
O1 K2 C25 127.8(5) . 1_665 ?
O2 K2 C25 89.6(4) . 1_665 ?
C21 K2 C25 44.9(4) 1_665 1_665 ?
C26 K2 C25 24.8(4) 1_665 1_665 ?
C22 K2 C25 52.1(4) 1_665 1_665 ?
C52 K2 C25 101.4(5) . 1_665 ?
C51 K2 C25 116.7(5) . 1_665 ?
C53 K2 C25 110.3(5) . 1_665 ?
O1 K2 C56 87.7(5) . . ?
O2 K2 C56 88.7(4) . . ?
C21 K2 C56 139.7(4) 1_665 . ?
C26 K2 C56 134.9(4) 1_665 . ?
C22 K2 C56 154.5(4) 1_665 . ?
C52 K2 C56 46.6(4) . . ?
C51 K2 C56 26.1(4) . . ?
C53 K2 C56 50.7(5) . . ?
C25 K2 C56 142.7(5) 1_665 . ?
O1 K2 C23 86.3(5) . 1_665 ?
O2 K2 C23 90.3(4) . 1_665 ?
C21 K2 C23 43.3(4) 1_665 1_665 ?
C26 K2 C23 50.6(4) 1_665 1_665 ?
C22 K2 C23 25.0(3) 1_665 1_665 ?
C52 K2 C23 138.8(4) . 1_665 ?
C51 K2 C23 159.8(4) . 1_665 ?
C53 K2 C23 132.3(5) . 1_665 ?
C25 K2 C23 43.2(4) 1_665 1_665 ?
C56 K2 C23 174.0(4) . 1_665 ?
O1 K2 C54 90.8(5) . . ?
O2 K2 C54 130.3(5) . . ?
C21 K2 C54 100.2(4) 1_665 . ?
C26 K2 C54 109.3(5) 1_665 . ?
C22 K2 C54 112.4(4) 1_665 . ?
C52 K2 C54 44.4(4) . . ?
C51 K2 C54 50.4(4) . . ?
C53 K2 C54 24.6(5) . . ?
C25 K2 C54 132.5(4) 1_665 . ?
C56 K2 C54 42.4(4) . . ?
C23 K2 C54 137.3(4) 1_665 . ?
C1 Al1 C22 118.8(6) . . ?
C1 Al1 N1 110.3(6) . . ?
C22 Al1 N1 99.6(5) . . ?
C1 Al1 C11 121.1(7) . . ?
C22 Al1 C11 105.4(6) . . ?
N1 Al1 C11 97.6(6) . . ?
N2 Al2 C12 97.4(6) . . ?
N2 Al2 C2 109.9(8) . . ?
C12 Al2 C2 117.6(8) . . ?
N2 Al2 C21 100.6(6) . . ?
C12 Al2 C21 106.4(6) . . ?
C2 Al2 C21 121.1(7) . . ?
N2 N1 C31 109.9(12) . . ?
N2 N1 Al1 118.7(9) . . ?
C31 N1 Al1 131.1(11) . . ?
N1 N2 C33 106.5(12) . . ?
N1 N2 Al2 116.9(9) . . ?
C33 N2 Al2 136.4(12) . . ?
Al1 C1 H1A 109.5 . . ?
Al1 C1 H1B 109.5 . . ?
H1A C1 H1B 109.5 . . ?
Al1 C1 H1C 109.5 . . ?
H1A C1 H1C 109.5 . . ?
H1B C1 H1C 109.5 . . ?
Al2 C2 H2A 109.5 . . ?
Al2 C2 H2B 109.5 . . ?
H2A C2 H2B 109.5 . . ?
Al2 C2 H2C 109.5 . . ?
H2A C2 H2C 109.5 . . ?
H2B C2 H2C 109.5 . . ?
C16 C11 C12 119.3(14) . . ?
C16 C11 Al1 126.1(12) . . ?
C12 C11 Al1 114.3(11) . . ?
C16 C11 K1 81.6(9) . . ?
C12 C11 K1 78.0(8) . . ?
Al1 C11 K1 104.7(6) . . ?
C13 C12 C11 116.3(16) . . ?
C13 C12 Al2 126.9(14) . . ?
C11 C12 Al2 116.8(10) . . ?
C13 C12 K1 84.2(10) . . ?
C11 C12 K1 74.8(8) . . ?
Al2 C12 K1 109.5(6) . . ?
C12 C13 C14 120.6(19) . . ?
C12 C13 K1 71.2(10) . . ?
C14 C13 K1 82.7(9) . . ?
C12 C13 H13 119.7 . . ?
C14 C13 H13 119.7 . . ?
K1 C13 H13 117.0 . . ?
C15 C14 C13 121.3(16) . . ?
C15 C14 K1 76.5(10) . . ?
C13 C14 K1 72.3(9) . . ?
C15 C14 H14 119.3 . . ?
C13 C14 H14 119.3 . . ?
K1 C14 H14 123.3 . . ?
C14 C15 C16 118.9(16) . . ?
C14 C15 K1 81.2(11) . . ?
C16 C15 K1 70.6(9) . . ?
C14 C15 H15 120.5 . . ?
C16 C15 H15 120.5 . . ?
K1 C15 H15 118.5 . . ?
C11 C16 C15 123.4(17) . . ?
C11 C16 K1 73.2(9) . . ?
C15 C16 K1 85.3(11) . . ?
C11 C16 H16 118.3 . . ?
C15 C16 H16 118.3 . . ?
K1 C16 H16 113.0 . . ?
C22 C21 C26 120.2(15) . . ?
C22 C21 Al2 116.9(10) . . ?
C26 C21 Al2 122.9(12) . . ?
C22 C21 K2 78.8(9) . 1_445 ?
C26 C21 K2 77.4(9) . 1_445 ?
Al2 C21 K2 115.8(6) . 1_445 ?
C21 C22 C23 118.0(14) . . ?
C21 C22 Al1 117.3(10) . . ?
C23 C22 Al1 124.3(11) . . ?
C21 C22 K2 76.3(8) . 1_445 ?
C23 C22 K2 81.4(8) . 1_445 ?
Al1 C22 K2 117.8(6) . 1_445 ?
C24 C23 C22 123.2(16) . . ?
C24 C23 K2 80.4(8) . 1_445 ?
C22 C23 K2 73.6(7) . 1_445 ?
C24 C23 H23 118.4 . . ?
C22 C23 H23 118.4 . . ?
K2 C23 H23 118.2 1_445 . ?
C23 C24 C25 119.2(15) . . ?
C23 C24 K2 75.8(8) . 1_445 ?
C25 C24 K2 74.2(8) . 1_445 ?
C23 C24 H24 120.4 . . ?
C25 C24 H24 120.4 . . ?
K2 C24 H24 120.8 1_445 . ?
C26 C25 C24 119.0(16) . . ?
C26 C25 K2 74.2(9) . 1_445 ?
C24 C25 K2 81.0(9) . 1_445 ?
C26 C25 H25 120.5 . . ?
C24 C25 H25 120.5 . . ?
K2 C25 H25 115.0 1_445 . ?
C25 C26 C21 120.2(17) . . ?
C25 C26 K2 81.0(10) . 1_445 ?
C21 C26 K2 76.2(9) . 1_445 ?
C25 C26 H26 119.9 . . ?
C21 C26 H26 119.9 . . ?
K2 C26 H26 113.3 1_445 . ?
C32 C31 N1 106.2(14) . . ?
C32 C31 H31 126.9 . . ?
N1 C31 H31 126.9 . . ?
C33 C32 C31 106.0(15) . . ?
C33 C32 H32 127.0 . . ?
C31 C32 H32 127.0 . . ?
N2 C33 C32 111.4(16) . . ?
N2 C33 H33 124.3 . . ?
C32 C33 H33 124.3 . . ?
N43 Al3 C3 107.1(6) . . ?
N43 Al3 C41 98.7(6) . . ?
C3 Al3 C41 120.1(7) . . ?
N43 Al3 C51 99.4(6) . . ?
C3 Al3 C51 119.0(7) . . ?
C41 Al3 C51 108.3(6) . . ?
C52 Al4 N4 100.2(5) . . ?
C52 Al4 C4 118.2(8) . . ?
N4 Al4 C4 108.5(8) . . ?
C52 Al4 C42 109.9(7) . . ?
N4 Al4 C42 96.8(6) . . ?
C4 Al4 C42 119.1(8) . . ?
C63 N4 N43 108.8(12) . . ?
C63 N4 Al4 134.6(12) . . ?
N43 N4 Al4 116.5(9) . . ?
C61 N43 N4 103.2(12) . . ?
C61 N43 Al3 140.0(11) . . ?
N4 N43 Al3 116.8(8) . . ?
Al3 C3 H3A 109.5 . . ?
Al3 C3 H3B 109.5 . . ?
H3A C3 H3B 109.5 . . ?
Al3 C3 H3C 109.5 . . ?
H3A C3 H3C 109.5 . . ?
H3B C3 H3C 109.5 . . ?
Al4 C4 H4A 109.5 . . ?
Al4 C4 H4B 109.5 . . ?
H4A C4 H4B 109.5 . . ?
Al4 C4 H4C 109.5 . . ?
H4A C4 H4C 109.5 . . ?
H4B C4 H4C 109.5 . . ?
C46 C41 C42 119.2(14) . . ?
C46 C41 Al3 126.6(13) . . ?
C42 C41 Al3 114.2(11) . . ?
C46 C41 K1 82.7(9) . . ?
C42 C41 K1 81.3(9) . . ?
Al3 C41 K1 106.4(6) . . ?
C43 C42 C41 118.1(14) . . ?
C43 C42 Al4 124.4(12) . . ?
C41 C42 Al4 117.4(11) . . ?
C43 C42 K1 85.3(9) . . ?
C41 C42 K1 71.9(8) . . ?
Al4 C42 K1 109.3(7) . . ?
C44 C43 C42 121.8(14) . . ?
C44 C43 K1 84.3(10) . . ?
C42 C43 K1 69.7(8) . . ?
C44 C43 H43 119.1 . . ?
C42 C43 H43 119.1 . . ?
K1 C43 H43 117.3 . . ?
C45 C44 C43 119.2(14) . . ?
C45 C44 K1 74.8(10) . . ?
C43 C44 K1 72.5(9) . . ?
C45 C44 H44 120.4 . . ?
C43 C44 H44 120.4 . . ?
K1 C44 H44 123.8 . . ?
C44 C45 C46 121.9(16) . . ?
C44 C45 K1 82.2(11) . . ?
C46 C45 K1 68.5(10) . . ?
C44 C45 H45 119.0 . . ?
C46 C45 H45 119.0 . . ?
K1 C45 H45 121.1 . . ?
C41 C46 C45 119.6(17) . . ?
C41 C46 K1 71.3(10) . . ?
C45 C46 K1 87.1(11) . . ?
C41 C46 H46 120.2 . . ?
C45 C46 H46 120.2 . . ?
K1 C46 H46 111.7 . . ?
C56 C51 C52 121.5(14) . . ?
C56 C51 Al3 122.3(13) . . ?
C52 C51 Al3 116.2(11) . . ?
C56 C51 K2 79.8(8) . . ?
C52 C51 K2 76.5(8) . . ?
Al3 C51 K2 112.4(6) . . ?
C53 C52 C51 113.5(16) . . ?
C53 C52 Al4 132.0(14) . . ?
C51 C52 Al4 114.5(11) . . ?
C53 C52 K2 78.8(10) . . ?
C51 C52 K2 76.9(9) . . ?
Al4 C52 K2 110.3(5) . . ?
C52 C53 C54 125.2(19) . . ?
C52 C53 K2 76.4(9) . . ?
C54 C53 K2 81.9(11) . . ?
C52 C53 H53 117.4 . . ?
C54 C53 H53 117.4 . . ?
K2 C53 H53 114.2 . . ?
C55 C54 C53 121.6(15) . . ?
C55 C54 K2 79.1(9) . . ?
C53 C54 K2 73.6(10) . . ?
C55 C54 H54 119.2 . . ?
C53 C54 H54 119.2 . . ?
K2 C54 H54 118.9 . . ?
C54 C55 C56 119.0(15) . . ?
C54 C55 K2 77.1(9) . . ?
C56 C55 K2 74.7(8) . . ?
C54 C55 H55 120.5 . . ?
C56 C55 H55 120.5 . . ?
K2 C55 H55 118.6 . . ?
C55 C56 C51 119.2(16) . . ?
C55 C56 K2 80.9(8) . . ?
C51 C56 K2 74.1(8) . . ?
C55 C56 H56 120.4 . . ?
C51 C56 H56 120.4 . . ?
K2 C56 H56 115.3 . . ?
N43 C61 C62 113.8(14) . . ?
N43 C61 H61 123.1 . . ?
C62 C61 H61 123.1 . . ?
C61 C62 C63 104.1(15) . . ?
C61 C62 H62 127.9 . . ?
C63 C62 H62 127.9 . . ?
N4 C63 C62 110.1(14) . . ?
N4 C63 H63 125.0 . . ?
C62 C63 H63 125.0 . . ?
C14T O1 C11T 108.0(16) . . ?
C14T O1 K2 116.9(12) . . ?
C11T O1 K2 133.7(13) . . ?
O1 C11T C12T 102.4(19) . . ?
O1 C11T H11A 111.3 . . ?
C12T C11T H11A 111.3 . . ?
O1 C11T H11B 111.3 . . ?
C12T C11T H11B 111.3 . . ?
H11A C11T H11B 109.2 . . ?
C13T C12T C11T 109(2) . . ?
C13T C12T H12A 109.9 . . ?
C11T C12T H12A 109.9 . . ?
C13T C12T H12B 109.9 . . ?
C11T C12T H12B 109.9 . . ?
H12A C12T H12B 108.3 . . ?
C12T C13T C14T 107(2) . . ?
C12T C13T H13A 110.3 . . ?
C14T C13T H13A 110.3 . . ?
C12T C13T H13B 110.3 . . ?
C14T C13T H13B 110.3 . . ?
H13A C13T H13B 108.5 . . ?
O1 C14T C13T 108(2) . . ?
O1 C14T K2 42.2(9) . . ?
C13T C14T K2 140.8(18) . . ?
O1 C14T H14A 110.2 . . ?
C13T C14T H14A 110.2 . . ?
K2 C14T H14A 105.2 . . ?
O1 C14T H14B 110.2 . . ?
C13T C14T H14B 110.2 . . ?
K2 C14T H14B 72.8 . . ?
H14A C14T H14B 108.5 . . ?
C24T O2 C21T 111.4(18) . . ?
C24T O2 K2 130.1(14) . . ?
C21T O2 K2 117.6(13) . . ?
C22T C21T O2 105(2) . . ?
C22T C21T H21A 110.7 . . ?
O2 C21T H21A 110.7 . . ?
C22T C21T H21B 110.7 . . ?
O2 C21T H21B 110.7 . . ?
H21A C21T H21B 108.8 . . ?
C21T C22T C23T 101(2) . . ?
C21T C22T H22A 111.5 . . ?
C23T C22T H22A 111.5 . . ?
C21T C22T H22B 111.5 . . ?
C23T C22T H22B 111.5 . . ?
H22A C22T H22B 109.4 . . ?
C24T C23T C22T 109(2) . . ?
C24T C23T H23A 110.0 . . ?
C22T C23T H23A 110.0 . . ?
C24T C23T H23B 110.0 . . ?
C22T C23T H23B 110.0 . . ?
H23A C23T H23B 108.4 . . ?
O2 C24T C23T 103(2) . . ?
O2 C24T H24A 111.1 . . ?
C23T C24T H24A 111.1 . . ?
O2 C24T H24B 111.1 . . ?
C23T C24T H24B 111.1 . . ?
H24A C24T H24B 109.0 . . ?
C34T O3 C31T 107(2) . . ?
C34T O3 K1 115.6(18) . . ?
C31T O3 K1 135.1(16) . . ?
O3 C31T C32T 101.7(18) . . ?
O3 C31T H31A 111.4 . . ?
C32T C31T H31A 111.4 . . ?
O3 C31T H31B 111.4 . . ?
C32T C31T H31B 111.4 . . ?
H31A C31T H31B 109.3 . . ?
C33T C32T C31T 99(3) . . ?
C33T C32T H32A 112.0 . . ?
C31T C32T H32A 112.0 . . ?
C33T C32T H32B 112.0 . . ?
C31T C32T H32B 112.0 . . ?
H32A C32T H32B 109.6 . . ?
C34T C33T C32T 92(3) . . ?
C34T C33T H33A 113.3 . . ?
C32T C33T H33A 113.3 . . ?
C34T C33T H33B 113.3 . . ?
C32T C33T H33B 113.3 . . ?
H33A C33T H33B 110.7 . . ?
O3 C34T C33T 101(3) . . ?
O3 C34T K1 42.7(13) . . ?
C33T C34T K1 139(3) . . ?
O3 C34T H34A 111.7 . . ?
C33T C34T H34A 111.7 . . ?
K1 C34T H34A 77.5 . . ?
O3 C34T H34B 111.7 . . ?
C33T C34T H34B 111.7 . . ?
K1 C34T H34B 101.5 . . ?
H34A C34T H34B 109.4 . . ?

loop_
_geom_bond_atom_site_label_1
_geom_bond_atom_site_label_2
_geom_bond_distance
_geom_bond_site_symmetry_2
_geom_bond_publ_flag
K1 O3 2.607(10) . ?
K1 C41 3.009(15) . ?
K1 C11 3.104(16) . ?
K1 C42 3.130(16) . ?
K1 C12 3.147(16) . ?
K1 C46 3.151(18) . ?
K1 C16 3.208(16) . ?
K1 C13 3.308(17) . ?
K1 C43 3.327(15) . ?
K1 C45 3.381(18) . ?
K1 C15 3.389(19) . ?
K1 C14 3.445(17) . ?
K2 O1 2.656(15) . ?
K2 O2 2.747(16) . ?
K2 C21 3.150(15) 1_665 ?
K2 C26 3.166(16) 1_665 ?
K2 C22 3.181(14) 1_665 ?
K2 C52 3.193(15) . ?
K2 C51 3.198(16) . ?
K2 C53 3.223(18) . ?
K2 C25 3.250(16) 1_665 ?
K2 C56 3.274(14) . ?
K2 C23 3.279(14) 1_665 ?
K2 C54 3.327(18) . ?
Al1 C1 1.959(15) . ?
Al1 C22 1.991(16) . ?
Al1 N1 1.997(12) . ?
Al1 C11 2.016(16) . ?
Al2 N2 1.947(14) . ?
Al2 C12 1.978(16) . ?
Al2 C2 1.980(19) . ?
Al2 C21 2.022(16) . ?
N1 N2 1.356(17) . ?
N1 C31 1.410(17) . ?
N2 C33 1.36(2) . ?
C1 H1A 0.9800 . ?
C1 H1B 0.9800 . ?
C1 H1C 0.9800 . ?
C2 H2A 0.9800 . ?
C2 H2B 0.9800 . ?
C2 H2C 0.9800 . ?
C11 C16 1.378(19) . ?
C11 C12 1.47(2) . ?
C12 C13 1.38(2) . ?
C13 C14 1.47(2) . ?
C13 H13 0.9500 . ?
C14 C15 1.33(3) . ?
C14 H14 0.9500 . ?
C15 C16 1.39(2) . ?
C15 H15 0.9500 . ?
C16 H16 0.9500 . ?
C21 C22 1.37(2) . ?
C21 C26 1.44(2) . ?
C22 C23 1.401(19) . ?
C23 C24 1.37(2) . ?
C23 H23 0.9500 . ?
C24 C25 1.42(2) . ?
C24 H24 0.9500 . ?
C25 C26 1.38(2) . ?
C25 H25 0.9500 . ?
C26 H26 0.9500 . ?
C31 C32 1.40(2) . ?
C31 H31 0.9500 . ?
C32 C33 1.38(2) . ?
C32 H32 0.9500 . ?
C33 H33 0.9500 . ?
Al3 N43 1.922(14) . ?
Al3 C3 1.991(17) . ?
Al3 C41 2.017(15) . ?
Al3 C51 2.034(18) . ?
Al4 C52 1.962(17) . ?
Al4 N4 1.982(13) . ?
Al4 C4 1.989(17) . ?
Al4 C42 2.006(16) . ?
N4 C63 1.31(2) . ?
N4 N43 1.428(17) . ?
N43 C61 1.316(18) . ?
C3 H3A 0.9800 . ?
C3 H3B 0.9800 . ?
C3 H3C 0.9800 . ?
C4 H4A 0.9800 . ?
C4 H4B 0.9800 . ?
C4 H4C 0.9800 . ?
C41 C46 1.39(2) . ?
C41 C42 1.43(2) . ?
C42 C43 1.41(2) . ?
C43 C44 1.37(2) . ?
C43 H43 0.9500 . ?
C44 C45 1.37(3) . ?
C44 H44 0.9500 . ?
C45 C46 1.40(2) . ?
C45 H45 0.9500 . ?
C46 H46 0.9500 . ?
C51 C56 1.46(2) . ?
C51 C52 1.47(2) . ?
C52 C53 1.38(2) . ?
C53 C54 1.40(3) . ?
C53 H53 0.9500 . ?
C54 C55 1.37(2) . ?
C54 H54 0.9500 . ?
C55 C56 1.40(2) . ?
C55 H55 0.9500 . ?
C56 H56 0.9500 . ?
C61 C62 1.36(2) . ?
C61 H61 0.9500 . ?
C62 C63 1.37(2) . ?
C62 H62 0.9500 . ?
C63 H63 0.9500 . ?
O1 C14T 1.41(3) . ?
O1 C11T 1.46(2) . ?
C11T C12T 1.52(3) . ?
C11T H11A 0.9900 . ?
C11T H11B 0.9900 . ?
C12T C13T 1.38(3) . ?
C12T H12A 0.9900 . ?
C12T H12B 0.9900 . ?
C13T C14T 1.48(3) . ?
C13T H13A 0.9900 . ?
C13T H13B 0.9900 . ?
C14T H14A 0.9900 . ?
C14T H14B 0.9900 . ?
O2 C24T 1.40(2) . ?
O2 C21T 1.45(3) . ?
C21T C22T 1.44(3) . ?
C21T H21A 0.9900 . ?
C21T H21B 0.9900 . ?
C22T C23T 1.53(3) . ?
C22T H22A 0.9900 . ?
C22T H22B 0.9900 . ?
C23T C24T 1.47(4) . ?
C23T H23A 0.9900 . ?
C23T H23B 0.9900 . ?
C24T H24A 0.9900 . ?
C24T H24B 0.9900 . ?
O3 C34T 1.42(2) . ?
O3 C31T 1.42(2) . ?
C31T C32T 1.506(10) . ?
C31T H31A 0.9900 . ?
C31T H31B 0.9900 . ?
C32T C33T 1.504(10) . ?
C32T H32A 0.9900 . ?
C32T H32B 0.9900 . ?
C33T C34T 1.500(10) . ?
C33T H33A 0.9900 . ?
C33T H33B 0.9900 . ?
C34T H34A 0.9900 . ?
C34T H34B 0.9900 . ?

loop_
_geom_torsion_atom_site_label_1
_geom_torsion_atom_site_label_2
_geom_torsion_atom_site_label_3
_geom_torsion_atom_site_label_4
_geom_torsion
_geom_torsion_site_symmetry_1
_geom_torsion_site_symmetry_2
_geom_torsion_site_symmetry_3
_geom_torsion_site_symmetry_4
_geom_torsion_publ_flag
C31 N1 N2 C33 2.3(15) . . . . ?
Al1 N1 N2 C33 176.9(10) . . . . ?
C31 N1 N2 Al2 -173.2(9) . . . . ?
Al1 N1 N2 Al2 1.3(13) . . . . ?
C16 C11 C12 C13 2(2) . . . . ?
Al1 C11 C12 C13 176.3(12) . . . . ?
K1 C11 C12 C13 75.4(13) . . . . ?
C16 C11 C12 Al2 -177.6(11) . . . . ?
Al1 C11 C12 Al2 -3.5(15) . . . . ?
K1 C11 C12 Al2 -104.4(9) . . . . ?
C16 C11 C12 K1 -73.2(13) . . . . ?
Al1 C11 C12 K1 100.9(9) . . . . ?
C11 C12 C13 C14 -1(2) . . . . ?
Al2 C12 C13 C14 179.1(11) . . . . ?
K1 C12 C13 C14 69.0(15) . . . . ?
C11 C12 C13 K1 -69.8(12) . . . . ?
Al2 C12 C13 K1 110.0(12) . . . . ?
C12 C13 C14 C15 -2(3) . . . . ?
K1 C13 C14 C15 61.2(16) . . . . ?
C12 C13 C14 K1 -63.0(14) . . . . ?
C13 C14 C15 C16 3(3) . . . . ?
K1 C14 C15 C16 62.0(15) . . . . ?
C13 C14 C15 K1 -59.2(15) . . . . ?
C12 C11 C16 C15 -1(2) . . . . ?
Al1 C11 C16 C15 -174.6(13) . . . . ?
K1 C11 C16 C15 -72.5(15) . . . . ?
C12 C11 C16 K1 71.2(12) . . . . ?
Al1 C11 C16 K1 -102.1(11) . . . . ?
C14 C15 C16 C11 -1(3) . . . . ?
K1 C15 C16 C11 66.4(14) . . . . ?
C14 C15 C16 K1 -67.7(16) . . . . ?
C26 C21 C22 C23 -4(2) . . . . ?
Al2 C21 C22 C23 174.3(10) . . . . ?
K2 C21 C22 C23 -72.3(11) 1_445 . . . ?
C26 C21 C22 Al1 -177.4(11) . . . . ?
Al2 C21 C22 Al1 1.1(15) . . . . ?
K2 C21 C22 Al1 114.5(8) 1_445 . . . ?
C26 C21 C22 K2 68.1(13) . . . 1_445 ?
Al2 C21 C22 K2 -113.3(8) . . . 1_445 ?
C21 C22 C23 C24 3(2) . . . . ?
Al1 C22 C23 C24 175.7(11) . . . . ?
K2 C22 C23 C24 -66.4(13) 1_445 . . . ?
C21 C22 C23 K2 69.4(11) . . . 1_445 ?
Al1 C22 C23 K2 -117.9(10) . . . 1_445 ?
C22 C23 C24 C25 1(2) . . . . ?
K2 C23 C24 C25 -62.4(13) 1_445 . . . ?
C22 C23 C24 K2 63.1(13) . . . 1_445 ?
C23 C24 C25 C26 -3(2) . . . . ?
K2 C24 C25 C26 -66.2(13) 1_445 . . . ?
C23 C24 C25 K2 63.2(13) . . . 1_445 ?
C24 C25 C26 C21 2(2) . . . . ?
K2 C25 C26 C21 -68.2(13) 1_445 . . . ?
C24 C25 C26 K2 69.9(13) . . . 1_445 ?
C22 C21 C26 C25 2(2) . . . . ?
Al2 C21 C26 C25 -176.5(11) . . . . ?
K2 C21 C26 C25 70.8(13) 1_445 . . . ?
C22 C21 C26 K2 -68.8(13) . . . 1_445 ?
Al2 C21 C26 K2 112.7(10) . . . 1_445 ?
N2 N1 C31 C32 -1.8(16) . . . . ?
Al1 N1 C31 C32 -175.5(10) . . . . ?
N1 C31 C32 C33 0.6(18) . . . . ?
N1 N2 C33 C32 -2.0(18) . . . . ?
Al2 N2 C33 C32 172.3(12) . . . . ?
C31 C32 C33 N2 1(2) . . . . ?
C63 N4 N43 C61 -0.6(15) . . . . ?
Al4 N4 N43 C61 -177.3(9) . . . . ?
C63 N4 N43 Al3 178.9(11) . . . . ?
Al4 N4 N43 Al3 2.2(12) . . . . ?
C46 C41 C42 C43 -2(2) . . . . ?
Al3 C41 C42 C43 178.3(12) . . . . ?
K1 C41 C42 C43 74.2(13) . . . . ?
C46 C41 C42 Al4 -179.3(12) . . . . ?
Al3 C41 C42 Al4 1.3(15) . . . . ?
K1 C41 C42 Al4 -102.8(9) . . . . ?
C46 C41 C42 K1 -76.5(13) . . . . ?
Al3 C41 C42 K1 104.1(9) . . . . ?
C41 C42 C43 C44 3(2) . . . . ?
Al4 C42 C43 C44 179.5(13) . . . . ?
K1 C42 C43 C44 69.3(15) . . . . ?
C41 C42 C43 K1 -66.5(12) . . . . ?
Al4 C42 C43 K1 110.2(12) . . . . ?
C42 C43 C44 C45 -1(3) . . . . ?
K1 C43 C44 C45 60.6(16) . . . . ?
C42 C43 C44 K1 -61.8(14) . . . . ?
C43 C44 C45 C46 -1(3) . . . . ?
K1 C44 C45 C46 58.6(14) . . . . ?
C43 C44 C45 K1 -59.4(16) . . . . ?
C42 C41 C46 C45 0(2) . . . . ?
Al3 C41 C46 C45 179.7(12) . . . . ?
K1 C41 C46 C45 -75.2(15) . . . . ?
C42 C41 C46 K1 75.7(13) . . . . ?
Al3 C41 C46 K1 -105.0(12) . . . . ?
C44 C45 C46 C41 1(2) . . . . ?
K1 C45 C46 C41 66.5(14) . . . . ?
C44 C45 C46 K1 -65.4(16) . . . . ?
C56 C51 C52 C53 2(2) . . . . ?
Al3 C51 C52 C53 -180.0(11) . . . . ?
K2 C51 C52 C53 71.4(12) . . . . ?
C56 C51 C52 Al4 -175.5(11) . . . . ?
Al3 C51 C52 Al4 2.0(14) . . . . ?
K2 C51 C52 Al4 -106.6(8) . . . . ?
C56 C51 C52 K2 -68.9(12) . . . . ?
Al3 C51 C52 K2 108.6(8) . . . . ?
C51 C52 C53 C54 -1(2) . . . . ?
Al4 C52 C53 C54 176.8(13) . . . . ?
K2 C52 C53 C54 69.5(17) . . . . ?
C51 C52 C53 K2 -70.3(12) . . . . ?
Al4 C52 C53 K2 107.3(13) . . . . ?
C52 C53 C54 C55 -1(3) . . . . ?
K2 C53 C54 C55 65.7(16) . . . . ?
C52 C53 C54 K2 -66.9(16) . . . . ?
C53 C54 C55 C56 1(2) . . . . ?
K2 C54 C55 C56 64.2(12) . . . . ?
C53 C54 C55 K2 -62.9(16) . . . . ?
C54 C55 C56 C51 0(2) . . . . ?
K2 C55 C56 C51 65.9(11) . . . . ?
C54 C55 C56 K2 -65.5(13) . . . . ?
C52 C51 C56 C55 -2(2) . . . . ?
Al3 C51 C56 C55 -179.9(10) . . . . ?
K2 C51 C56 C55 -69.7(12) . . . . ?
C52 C51 C56 K2 67.2(12) . . . . ?
Al3 C51 C56 K2 -110.2(10) . . . . ?
N4 N43 C61 C62 -0.6(17) . . . . ?
Al3 N43 C61 C62 -179.9(12) . . . . ?
N43 C61 C62 C63 1(2) . . . . ?
N43 N4 C63 C62 1.5(18) . . . . ?
Al4 N4 C63 C62 177.4(11) . . . . ?
C61 C62 C63 N4 -2(2) . . . . ?
C14T O1 C11T C12T -23(3) . . . . ?
K2 O1 C11T C12T 142.0(19) . . . . ?
O1 C11T C12T C13T 20(3) . . . . ?
C11T C12T C13T C14T -9(4) . . . . ?
C11T O1 C14T C13T 19(3) . . . . ?
K2 O1 C14T C13T -149.3(18) . . . . ?
C11T O1 C14T K2 168(2) . . . . ?
C12T C13T C14T O1 -6(3) . . . . ?
C12T C13T C14T K2 -39(4) . . . . ?
C24T O2 C21T C22T 29(3) . . . . ?
K2 O2 C21T C22T -141.8(17) . . . . ?
O2 C21T C22T C23T -31(3) . . . . ?
C21T C22T C23T C24T 26(3) . . . . ?
C21T O2 C24T C23T -11(2) . . . . ?
K2 O2 C24T C23T 157.6(15) . . . . ?
C22T C23T C24T O2 -9(2) . . . . ?
C34T O3 C31T C32T -2(4) . . . . ?
K1 O3 C31T C32T 161(2) . . . . ?
O3 C31T C32T C33T 39(3) . . . . ?
C31T C32T C33T C34T -57(3) . . . . ?
C31T O3 C34T C33T -35(4) . . . . ?
K1 O3 C34T C33T 158(2) . . . . ?
C31T O3 C34T K1 167(3) . . . . ?
C32T C33T C34T O3 57(3) . . . . ?
C32T C33T C34T K1 79(4) . . . . ?

loop_
_twin_individual_id
_twin_individual_mass_fraction_refined
_oxdiff_twin_reflns_isolated
_oxdiff_twin_reflns_overlapped
_twin_individual_twin_lattice_type
_twin_individual_twin_matrix_11
_twin_individual_twin_matrix_12
_twin_individual_twin_matrix_13
_twin_individual_twin_matrix_21
_twin_individual_twin_matrix_22
_twin_individual_twin_matrix_23
_twin_individual_twin_matrix_31
_twin_individual_twin_matrix_32
_twin_individual_twin_matrix_33
1 0.5461 346 24301 ref 1.0000 0.0000 0.0000 0.0000 1.0000 0.0000 0.0000 0.0000 1.0000
2 0.4539 291 24301 nmt -0.9998 -0.0005 -0.0002 -0.0014 -1.0001 0.0001 0.1174 0.0332 1.0044
